data_7113273
loop_
_publ_author_name
'McKinlay, Robert M.'
'Dalgarno, Scott J.'
'Nichols, Peter J.'
'Papadopoulos, Stavroula'
'Atwood, Jerry L.'
'Raston, Colin L.'

_publ_section_title
;
 Icosahedral galloxane clusters
;
_journal_coden_ASTM CHCOFS
_journal_issue 23
_journal_name_full
;
 Chemical Communications (Cambridge, United Kingdom)
;
_journal_page_first 2393
_journal_page_last 2395
_journal_paper_doi 10.1039/b700984d
_journal_year 2007
_chemical_formula_moiety 'C42 H44 Ga6 O13'
_chemical_formula_sum 'C42 H44 Ga6 O13'
_chemical_formula_weight 1175.09
_space_group_IT_number 2
_symmetry_cell_setting triclinic
_symmetry_space_group_name_Hall '-P 1'
_symmetry_space_group_name_H-M 'P -1'
_atom_sites_solution_hydrogens geom
_atom_sites_solution_primary direct
_atom_sites_solution_secondary difmap
_audit_creation_method SHELXL-97
_cell_angle_alpha 62.67(3)
_cell_angle_beta 81.12(3)
_cell_angle_gamma 66.97(3)
_cell_formula_units_Z 2
_cell_length_a 13.252(3)
_cell_length_b 15.578(3)
_cell_length_c 15.739(3)
_cell_measurement_temperature 123(2)
_cell_volume 2655.2(13)
_computing_cell_refinement 'DENZO-SMN (Otwinowski & Minor, 1996)'
_computing_data_collection 'COLLECT (Nonius, 1999)'
_computing_data_reduction 'DENZO-SMN (Otwinowski & Minor, 1996)'
_computing_molecular_graphics
;
XSeed (Barbour, 2001)
;
_computing_publication_material 'local program'
_computing_structure_refinement 'SHELXL-97 (Sheldrick, 1997)'
_computing_structure_solution 'SHELXS-97 (Sheldrick, 1990)'
_diffrn_ambient_temperature 150(2)
_diffrn_detector_area_resol_mean 9.091
_diffrn_measured_fraction_theta_full 0.965
_diffrn_measured_fraction_theta_max 0.965
_diffrn_measurement_device_type 'Nonius KappaCCD area detector diffractometer'
_diffrn_measurement_method
;
Detector set at 30mm from sample with different 2theta offsets
1 degree phi exposures for chi=0 degree settings
1 degree omega exposures for chi=90 degree settings
;
_diffrn_radiation_monochromator graphite
_diffrn_radiation_source 'fine-focus sealed tube'
_diffrn_radiation_type MoK\a
_diffrn_radiation_wavelength 0.71073
_diffrn_reflns_av_R_equivalents 0.0000
_diffrn_reflns_av_sigmaI/netI 0.1850
_diffrn_reflns_limit_h_max 17
_diffrn_reflns_limit_h_min 0
_diffrn_reflns_limit_k_max 20
_diffrn_reflns_limit_k_min -18
_diffrn_reflns_limit_l_max 20
_diffrn_reflns_limit_l_min -20
_diffrn_reflns_number 12758
_diffrn_reflns_theta_full 28.30
_diffrn_reflns_theta_max 28.30
_diffrn_reflns_theta_min 2.85
_exptl_absorpt_coefficient_mu 3.053
_exptl_absorpt_correction_T_max 0.6574
_exptl_absorpt_correction_T_min 0.5803
_exptl_absorpt_correction_type multi-scan
_exptl_absorpt_process_details
;
Using multiple and symmetry-related data measurements via the program SORTAV
See R.H. Blessing, Acta Cryst (1995), A51, 33-38
;
_exptl_crystal_colour Colourless
_exptl_crystal_density_diffrn 1.470
_exptl_crystal_density_method 'not measured'
_exptl_crystal_description Prism
_exptl_crystal_F_000 1172
_exptl_crystal_size_max 0.20
_exptl_crystal_size_mid 0.18
_exptl_crystal_size_min 0.15
_refine_diff_density_max 0.730
_refine_diff_density_min -0.806
_refine_diff_density_rms 0.168
_refine_ls_extinction_method none
_refine_ls_goodness_of_fit_ref 0.891
_refine_ls_hydrogen_treatment constr
_refine_ls_matrix_type full
_refine_ls_number_parameters 556
_refine_ls_number_reflns 12758
_refine_ls_number_restraints 0
_refine_ls_restrained_S_all 0.891
_refine_ls_R_factor_all 0.1412
_refine_ls_R_factor_gt 0.0585
_refine_ls_shift/su_max 0.000
_refine_ls_shift/su_mean 0.000
_refine_ls_structure_factor_coef Fsqd
_refine_ls_weighting_details 'calc w=1/[\s^2^(Fo^2^)+(0.0710P)^2^+0.0000P] where P=(Fo^2^+2Fc^2^)/3'
_refine_ls_weighting_scheme calc
_refine_ls_wR_factor_gt 0.1231
_refine_ls_wR_factor_ref 0.1436
_reflns_number_gt 6311
_reflns_number_total 12758
_reflns_threshold_expression >2sigma(I)
_cod_duplicate_entry 7101976
_cod_data_source_file b700984d.txt
_cod_data_source_block 1
_cod_depositor_comments
;
The following automatic conversions were performed:

'_symmetry_cell_setting' value 'Triclinic' changed to 'triclinic'
according to
/usr/data/users/saulius/automatic-downloads/retrospective/RSC/lib/dictionaries/cif_core.dic
dictionary named 'cif_core.dic' version 2.4.2 from 2011-04-26.

Automatic conversion script
Id: cif_fix_values 2281 2013-09-26 08:29:07Z andrius 
;
_cod_original_cell_volume 2655.2(9)
_cod_original_sg_symbol_H-M P-1
_cod_database_code 7113273

loop_
_symmetry_equiv_pos_as_xyz
'x, y, z'
'-x, -y, -z'

loop_
_atom_site_label
_atom_site_type_symbol
_atom_site_fract_x
_atom_site_fract_y
_atom_site_fract_z
_atom_site_U_iso_or_equiv
_atom_site_adp_type
_atom_site_occupancy
_atom_site_symmetry_multiplicity
_atom_site_calc_flag
_atom_site_refinement_flags
Ga2 Ga 0.38163(5) 0.47554(5) 0.19353(5) 0.01963(17) Uani 1 1 d .
Ga1 Ga 0.44074(5) 0.30677(5) 0.10957(5) 0.02065(17) Uani 1 1 d .
Ga5 Ga 0.41215(5) 0.43109(5) -0.12411(5) 0.01851(16) Uani 1 1 d .
Ga4 Ga 0.65326(5) 0.29629(5) -0.01111(5) 0.02009(17) Uani 1 1 d .
Ga3 Ga 0.63498(5) 0.32157(5) 0.18599(5) 0.02000(17) Uani 1 1 d .
Ga6 Ga 0.25232(5) 0.55305(5) -0.00348(5) 0.01994(17) Uani 1 1 d .
O2 O 0.4970(3) 0.3412(3) -0.0125(3) 0.0199(9) Uani 1 1 d .
O1 O 0.4814(3) 0.3660(3) 0.1721(3) 0.0202(9) Uani 1 1 d .
O7 O 0.3230(3) 0.5766(3) 0.0723(3) 0.0197(9) Uani 1 1 d .
O6 O 0.3367(3) 0.5533(3) -0.1106(3) 0.0184(9) Uani 1 1 d .
O4 O 0.4802(3) 0.5279(3) 0.2121(3) 0.0202(9) Uani 1 1 d .
O12 O 0.3594(3) 0.2305(3) -0.0523(3) 0.0296(11) Uani 1 1 d .
C30 C 0.3205(5) 0.2939(5) -0.1442(5) 0.0281(15) Uani 1 1 d .
O8 O 0.2820(4) 0.2335(3) 0.2518(3) 0.0347(11) Uani 1 1 d .
O3 O 0.2933(3) 0.4052(3) 0.0697(3) 0.0237(10) Uani 1 1 d .
O13 O 0.0568(3) 0.5039(4) 0.1065(3) 0.0369(12) Uani 1 1 d .
O5 O 0.6815(3) 0.2509(3) 0.1143(3) 0.0300(11) Uani 1 1 d .
C1 C 0.4439(5) 0.1655(5) 0.1825(4) 0.0255(15) Uani 1 1 d .
O11 O 0.8859(3) 0.2085(3) -0.0567(3) 0.0378(12) Uani 1 1 d .
C36 C 0.0960(5) 0.6319(5) -0.0331(5) 0.0292(16) Uani 1 1 d .
O10 O 0.6176(4) 0.1351(3) 0.3535(3) 0.0356(11) Uani 1 1 d .
C22 C 0.7162(5) 0.2019(5) -0.0710(5) 0.0277(15) Uani 1 1 d .
C16 C 0.6988(5) 0.1559(5) 0.3774(4) 0.0254(15) Uani 1 1 d .
O9 O 0.4032(4) 0.3211(4) 0.3994(3) 0.0417(12) Uani 1 1 d .
C34 C 0.2964(5) 0.4582(5) -0.2826(5) 0.0294(15) Uani 1 1 d .
H34 H 0.3045 0.5222 -0.3122 0.035 Uiso 1 1 calc R
C2 C 0.3598(6) 0.1470(5) 0.2442(5) 0.0310(16) Uani 1 1 d .
C8 C 0.2683(5) 0.4614(5) 0.2873(5) 0.0264(15) Uani 1 1 d .
C41 C 0.0609(5) 0.7249(5) -0.1157(5) 0.0337(17) Uani 1 1 d .
H41 H 0.1125 0.7508 -0.1546 0.040 Uiso 1 1 calc R
C29 C 0.3364(4) 0.3896(5) -0.1861(4) 0.0231(14) Uani 1 1 d .
C31 C 0.2675(5) 0.2684(5) -0.1960(5) 0.0351(17) Uani 1 1 d .
H31 H 0.2572 0.2053 -0.1679 0.042 Uiso 1 1 calc R
C37 C 0.0175(5) 0.5961(5) 0.0240(5) 0.0338(17) Uani 1 1 d .
C15 C 0.7135(5) 0.2473(4) 0.3102(4) 0.0250(15) Uani 1 1 d .
C39 C -0.1261(6) 0.7401(6) -0.0826(6) 0.049(2) Uani 1 1 d .
H39 H -0.2004 0.7756 -0.0992 0.059 Uiso 1 1 calc R
C32 C 0.2308(5) 0.3398(5) -0.2904(5) 0.0324(16) Uani 1 1 d .
H32 H 0.1954 0.3239 -0.3246 0.039 Uiso 1 1 calc R
C17 C 0.7636(6) 0.0901(5) 0.4604(5) 0.0419(19) Uani 1 1 d .
H17 H 0.7535 0.0291 0.5040 0.050 Uiso 1 1 calc R
C9 C 0.2949(6) 0.3818(6) 0.3823(5) 0.0354(17) Uani 1 1 d .
C20 C 0.7944(5) 0.2701(5) 0.3297(5) 0.0298(16) Uani 1 1 d .
H20 H 0.8059 0.3303 0.2860 0.036 Uiso 1 1 calc R
C42 C -0.0207(6) 0.4701(7) 0.1729(6) 0.053(2) Uani 1 1 d .
H42A H -0.0640 0.5228 0.1932 0.080 Uiso 1 1 calc R
H42B H 0.0172 0.4074 0.2274 0.080 Uiso 1 1 calc R
H42C H -0.0677 0.4573 0.1431 0.080 Uiso 1 1 calc R
C13 C 0.1592(5) 0.5278(6) 0.2659(5) 0.0389(18) Uani 1 1 d .
H13 H 0.1394 0.5804 0.2042 0.047 Uiso 1 1 calc R
C18 C 0.8445(6) 0.1181(6) 0.4767(5) 0.043(2) Uani 1 1 d .
H18 H 0.8879 0.0754 0.5325 0.052 Uiso 1 1 calc R
C38 C -0.0948(5) 0.6497(6) -0.0002(6) 0.044(2) Uani 1 1 d .
H38 H -0.1467 0.6243 0.0387 0.053 Uiso 1 1 calc R
C40 C -0.0522(6) 0.7809(6) -0.1418(6) 0.045(2) Uani 1 1 d .
H40 H -0.0756 0.8431 -0.1970 0.054 Uiso 1 1 calc R
C25 C 0.8139(6) 0.0630(6) -0.1537(6) 0.048(2) Uani 1 1 d .
H25 H 0.8464 0.0165 -0.1803 0.058 Uiso 1 1 calc R
C3 C 0.3539(6) 0.0488(6) 0.2941(5) 0.0411(19) Uani 1 1 d .
H3 H 0.2948 0.0389 0.3325 0.049 Uiso 1 1 calc R
C26 C 0.7016(6) 0.0951(5) -0.1389(5) 0.0426(19) Uani 1 1 d .
H26 H 0.6582 0.0712 -0.1569 0.051 Uiso 1 1 calc R
C28 C 0.9993(5) 0.1826(6) -0.0753(6) 0.050(2) Uani 1 1 d .
H28A H 1.0364 0.1088 -0.0417 0.076 Uiso 1 1 calc R
H28B H 1.0289 0.2170 -0.0541 0.076 Uiso 1 1 calc R
H28C H 1.0094 0.2043 -0.1428 0.076 Uiso 1 1 calc R
C27 C 0.6549(5) 0.1622(5) -0.0976(5) 0.0312(16) Uani 1 1 d .
H27 H 0.5799 0.1818 -0.0870 0.037 Uiso 1 1 calc R
C12 C 0.0792(6) 0.5176(8) 0.3340(7) 0.066(3) Uani 1 1 d .
H12 H 0.0069 0.5637 0.3189 0.079 Uiso 1 1 calc R
C19 C 0.8607(5) 0.2056(6) 0.4132(5) 0.0384(18) Uani 1 1 d .
H19 H 0.9151 0.2230 0.4247 0.046 Uiso 1 1 calc R
C33 C 0.2460(5) 0.4323(6) -0.3333(5) 0.0354(17) Uani 1 1 d .
H33 H 0.2225 0.4778 -0.3965 0.042 Uiso 1 1 calc R
C10 C 0.2154(7) 0.3678(7) 0.4521(6) 0.052(2) Uani 1 1 d .
H10 H 0.2336 0.3142 0.5136 0.063 Uiso 1 1 calc R
C21 C 0.6041(7) 0.0377(5) 0.4127(5) 0.051(2) Uani 1 1 d .
H21A H 0.6734 -0.0181 0.4216 0.076 Uiso 1 1 calc R
H21B H 0.5522 0.0307 0.3824 0.076 Uiso 1 1 calc R
H21C H 0.5777 0.0355 0.4738 0.076 Uiso 1 1 calc R
C23 C 0.8287(5) 0.1687(5) -0.0862(5) 0.0312(16) Uani 1 1 d .
C5 C 0.5249(7) -0.0198(5) 0.2281(5) 0.046(2) Uani 1 1 d .
H5 H 0.5818 -0.0763 0.2240 0.056 Uiso 1 1 calc R
C24 C 0.8764(6) 0.1013(5) -0.1283(6) 0.045(2) Uani 1 1 d .
H24 H 0.9512 0.0817 -0.1395 0.054 Uiso 1 1 calc R
C14 C 0.4366(7) 0.2399(6) 0.4930(5) 0.069(3) Uani 1 1 d .
H14A H 0.4209 0.2689 0.5379 0.104 Uiso 1 1 calc R
H14B H 0.5139 0.2017 0.4949 0.104 Uiso 1 1 calc R
H14C H 0.3975 0.1941 0.5095 0.104 Uiso 1 1 calc R
C7 C 0.2099(6) 0.2183(6) 0.3302(5) 0.051(2) Uani 1 1 d .
H7A H 0.1619 0.1890 0.3231 0.076 Uiso 1 1 calc R
H7B H 0.1671 0.2837 0.3313 0.076 Uiso 1 1 calc R
H7C H 0.2521 0.1718 0.3890 0.076 Uiso 1 1 calc R
C6 C 0.5288(6) 0.0805(5) 0.1748(5) 0.0358(17) Uani 1 1 d .
H6 H 0.5871 0.0902 0.1351 0.043 Uiso 1 1 calc R
C11 C 0.1096(8) 0.4367(9) 0.4256(7) 0.072(3) Uani 1 1 d .
H11 H 0.0556 0.4291 0.4709 0.086 Uiso 1 1 calc R
C4 C 0.4398(7) -0.0354(6) 0.2850(5) 0.047(2) Uani 1 1 d .
H4 H 0.4379 -0.1019 0.3181 0.057 Uiso 1 1 calc R
C35 C 0.3562(6) 0.1287(5) -0.0097(6) 0.046(2) Uani 1 1 d .
H35A H 0.2815 0.1335 -0.0077 0.069 Uiso 1 1 calc R
H35B H 0.3871 0.0916 0.0542 0.069 Uiso 1 1 calc R
H35C H 0.3977 0.0926 -0.0469 0.069 Uiso 1 1 calc R

loop_
_atom_site_aniso_label
_atom_site_aniso_U_11
_atom_site_aniso_U_22
_atom_site_aniso_U_33
_atom_site_aniso_U_23
_atom_site_aniso_U_13
_atom_site_aniso_U_12
Ga2 0.0191(3) 0.0232(4) 0.0198(4) -0.0122(3) 0.0024(3) -0.0082(3)
Ga1 0.0255(4) 0.0193(3) 0.0195(4) -0.0095(3) 0.0034(3) -0.0102(3)
Ga5 0.0182(3) 0.0208(3) 0.0191(4) -0.0110(3) 0.0016(3) -0.0074(3)
Ga4 0.0197(3) 0.0197(3) 0.0228(4) -0.0127(3) -0.0002(3) -0.0046(3)
Ga3 0.0202(3) 0.0200(3) 0.0188(4) -0.0093(3) -0.0014(3) -0.0047(3)
Ga6 0.0159(3) 0.0242(4) 0.0227(4) -0.0140(3) 0.0009(3) -0.0058(3)
O2 0.019(2) 0.022(2) 0.017(2) -0.0083(18) 0.0030(18) -0.0073(17)
O1 0.020(2) 0.022(2) 0.023(2) -0.0133(19) -0.0017(18) -0.0079(17)
O7 0.020(2) 0.020(2) 0.020(2) -0.0088(18) -0.0042(18) -0.0066(17)
O6 0.018(2) 0.021(2) 0.014(2) -0.0079(18) 0.0023(17) -0.0063(17)
O4 0.018(2) 0.025(2) 0.020(2) -0.0088(19) 0.0032(18) -0.0136(17)
O12 0.035(3) 0.027(2) 0.031(3) -0.014(2) 0.002(2) -0.016(2)
C30 0.022(3) 0.031(4) 0.033(4) -0.020(3) 0.004(3) -0.006(3)
O8 0.040(3) 0.043(3) 0.030(3) -0.019(2) 0.012(2) -0.025(2)
O3 0.023(2) 0.028(2) 0.025(2) -0.016(2) 0.0054(19) -0.0116(18)
O13 0.028(2) 0.058(3) 0.044(3) -0.035(3) 0.021(2) -0.027(2)
O5 0.040(3) 0.025(2) 0.019(2) -0.009(2) -0.003(2) -0.004(2)
C1 0.042(4) 0.031(4) 0.017(3) -0.013(3) 0.001(3) -0.023(3)
O11 0.029(2) 0.044(3) 0.054(3) -0.037(3) 0.005(2) -0.011(2)
C36 0.022(3) 0.048(4) 0.035(4) -0.034(4) 0.007(3) -0.013(3)
O10 0.047(3) 0.033(3) 0.026(3) -0.007(2) 0.002(2) -0.021(2)
C22 0.030(4) 0.026(3) 0.032(4) -0.019(3) 0.005(3) -0.009(3)
C16 0.029(3) 0.034(4) 0.020(4) -0.019(3) 0.001(3) -0.010(3)
O9 0.046(3) 0.044(3) 0.020(3) -0.006(2) 0.006(2) -0.015(2)
C34 0.028(3) 0.038(4) 0.035(4) -0.027(3) 0.008(3) -0.014(3)
C2 0.044(4) 0.030(4) 0.024(4) -0.011(3) 0.003(3) -0.019(3)
C8 0.030(4) 0.040(4) 0.026(4) -0.022(3) 0.013(3) -0.025(3)
C41 0.029(4) 0.034(4) 0.043(5) -0.023(4) -0.004(3) -0.007(3)
C29 0.015(3) 0.028(3) 0.026(4) -0.016(3) 0.000(3) -0.002(3)
C31 0.028(4) 0.049(4) 0.049(5) -0.035(4) 0.013(3) -0.022(3)
C37 0.022(3) 0.047(4) 0.047(5) -0.042(4) 0.001(3) -0.002(3)
C15 0.030(3) 0.025(3) 0.015(3) -0.011(3) 0.001(3) -0.002(3)
C39 0.018(4) 0.071(6) 0.067(6) -0.056(5) -0.017(4) 0.013(4)
C32 0.030(4) 0.056(5) 0.028(4) -0.027(4) 0.007(3) -0.025(3)
C17 0.057(5) 0.027(4) 0.033(4) -0.005(3) -0.014(4) -0.011(3)
C9 0.042(4) 0.051(4) 0.028(4) -0.021(4) 0.019(3) -0.032(4)
C20 0.034(4) 0.028(4) 0.030(4) -0.016(3) 0.005(3) -0.012(3)
C42 0.041(4) 0.092(6) 0.063(6) -0.056(5) 0.025(4) -0.042(4)
C13 0.027(4) 0.062(5) 0.046(5) -0.043(4) 0.019(3) -0.017(3)
C18 0.043(4) 0.057(5) 0.014(4) -0.009(4) -0.015(3) -0.005(4)
C38 0.020(4) 0.075(6) 0.069(6) -0.064(5) 0.000(4) -0.008(4)
C40 0.033(4) 0.046(4) 0.050(5) -0.034(4) -0.026(4) 0.017(4)
C25 0.046(5) 0.046(5) 0.072(6) -0.043(5) 0.000(4) -0.014(4)
C3 0.057(5) 0.050(5) 0.025(4) -0.006(4) 0.000(4) -0.039(4)
C26 0.060(5) 0.040(4) 0.052(5) -0.032(4) 0.014(4) -0.031(4)
C28 0.027(4) 0.064(5) 0.081(6) -0.053(5) 0.004(4) -0.011(4)
C27 0.033(4) 0.034(4) 0.038(4) -0.023(3) 0.008(3) -0.018(3)
C12 0.031(4) 0.126(8) 0.073(7) -0.077(7) 0.023(5) -0.027(5)
C19 0.041(4) 0.055(5) 0.024(4) -0.015(4) -0.003(3) -0.024(4)
C33 0.030(4) 0.053(5) 0.028(4) -0.022(4) 0.002(3) -0.015(3)
C10 0.051(5) 0.087(6) 0.051(5) -0.047(5) 0.029(4) -0.045(5)
C21 0.075(6) 0.044(4) 0.031(5) 0.003(4) -0.005(4) -0.041(4)
C23 0.032(4) 0.028(4) 0.034(4) -0.018(3) 0.006(3) -0.008(3)
C5 0.083(6) 0.024(4) 0.029(4) -0.011(3) -0.018(4) -0.009(4)
C24 0.043(4) 0.040(4) 0.059(5) -0.037(4) 0.004(4) -0.005(3)
C14 0.084(7) 0.065(6) 0.025(5) -0.006(4) -0.011(5) -0.005(5)
C7 0.055(5) 0.072(6) 0.045(5) -0.032(5) 0.019(4) -0.041(4)
C6 0.054(5) 0.025(4) 0.024(4) -0.010(3) -0.003(3) -0.010(3)
C11 0.070(7) 0.144(10) 0.071(7) -0.088(8) 0.054(6) -0.076(7)
C4 0.092(7) 0.032(4) 0.029(5) -0.008(4) -0.014(5) -0.034(5)
C35 0.061(5) 0.036(4) 0.056(5) -0.027(4) 0.011(4) -0.028(4)

loop_
_atom_type_symbol
_atom_type_description
_atom_type_scat_dispersion_real
_atom_type_scat_dispersion_imag
_atom_type_scat_source
C C 0.0033 0.0016 'International Tables Vol C Tables 4.2.6.8 and 6.1.1.4'
H H 0.0000 0.0000 'International Tables Vol C Tables 4.2.6.8 and 6.1.1.4'
O O 0.0106 0.0060 'International Tables Vol C Tables 4.2.6.8 and 6.1.1.4'
Ga Ga 0.2307 1.6083 'International Tables Vol C Tables 4.2.6.8 and 6.1.1.4'

loop_
_geom_angle_atom_site_label_1
_geom_angle_atom_site_label_2
_geom_angle_atom_site_label_3
_geom_angle
_geom_angle_site_symmetry_1
_geom_angle_site_symmetry_3
O1 Ga2 O7 104.11(17) . .
O1 Ga2 O4 99.46(16) . .
O7 Ga2 O4 100.64(16) . .
O1 Ga2 C8 123.3(2) . .
O7 Ga2 C8 111.6(2) . .
O4 Ga2 C8 114.8(2) . .
O2 Ga1 O1 110.71(17) . .
O2 Ga1 O3 96.26(17) . .
O1 Ga1 O3 98.91(16) . .
O2 Ga1 C1 117.0(2) . .
O1 Ga1 C1 118.5(2) . .
O3 Ga1 C1 111.6(2) . .
O2 Ga5 O6 104.51(16) . .
O2 Ga5 O4 100.92(16) . 2_665
O6 Ga5 O4 99.35(17) . 2_665
O2 Ga5 C29 124.0(2) . .
O6 Ga5 C29 118.46(19) . .
O4 Ga5 C29 105.3(2) 2_665 .
O5 Ga4 O7 104.08(17) . 2_665
O5 Ga4 O2 100.49(18) . .
O7 Ga4 O2 102.53(16) 2_665 .
O5 Ga4 C22 120.2(2) . .
O7 Ga4 C22 116.5(2) 2_665 .
O2 Ga4 C22 110.5(2) . .
O5 Ga3 O1 100.86(17) . .
O5 Ga3 O6 104.33(18) . 2_665
O1 Ga3 O6 103.09(16) . 2_665
O5 Ga3 C15 113.3(2) . .
O1 Ga3 C15 123.6(2) . .
O6 Ga3 C15 109.6(2) 2_665 .
O7 Ga6 O6 108.80(17) . .
O7 Ga6 O3 98.51(16) . .
O6 Ga6 O3 98.11(17) . .
O7 Ga6 C36 118.8(2) . .
O6 Ga6 C36 114.0(2) . .
O3 Ga6 C36 115.7(2) . .
Ga5 O2 Ga1 124.0(2) . .
Ga5 O2 Ga4 122.4(2) . .
Ga1 O2 Ga4 112.65(18) . .
Ga2 O1 Ga1 121.83(18) . .
Ga2 O1 Ga3 124.21(19) . .
Ga1 O1 Ga3 112.77(19) . .
Ga6 O7 Ga2 122.1(2) . .
Ga6 O7 Ga4 114.93(19) . 2_665
Ga2 O7 Ga4 122.50(19) . 2_665
Ga5 O6 Ga6 121.3(2) . .
Ga5 O6 Ga3 123.1(2) . 2_665
Ga6 O6 Ga3 114.18(19) . 2_665
Ga2 O4 Ga5 125.5(2) . 2_665
C30 O12 C35 117.6(5) . .
O12 C30 C29 115.1(5) . .
O12 C30 C31 123.8(6) . .
C29 C30 C31 121.2(6) . .
C2 O8 C7 118.5(5) . .
Ga6 O3 Ga1 125.5(2) . .
C37 O13 C42 117.9(5) . .
Ga3 O5 Ga4 129.0(2) . .
C2 C1 C6 118.3(6) . .
C2 C1 Ga1 119.5(5) . .
C6 C1 Ga1 122.2(5) . .
C23 O11 C28 117.3(5) . .
C37 C36 C41 118.1(6) . .
C37 C36 Ga6 121.8(5) . .
C41 C36 Ga6 120.1(5) . .
C16 O10 C21 119.3(5) . .
C23 C22 C27 117.1(6) . .
C23 C22 Ga4 119.4(5) . .
C27 C22 Ga4 123.5(5) . .
O10 C16 C17 123.0(6) . .
O10 C16 C15 115.1(5) . .
C17 C16 C15 121.9(6) . .
C9 O9 C14 117.9(6) . .
C33 C34 C29 122.1(6) . .
O8 C2 C1 115.1(6) . .
O8 C2 C3 122.5(7) . .
C1 C2 C3 122.3(7) . .
C13 C8 C9 117.2(6) . .
C13 C8 Ga2 122.5(5) . .
C9 C8 Ga2 120.4(5) . .
C36 C41 C40 121.3(7) . .
C30 C29 C34 116.5(5) . .
C30 C29 Ga5 124.9(4) . .
C34 C29 Ga5 118.6(5) . .
C32 C31 C30 118.8(6) . .
C36 C37 O13 115.8(5) . .
C36 C37 C38 121.9(7) . .
O13 C37 C38 122.3(7) . .
C20 C15 C16 117.3(5) . .
C20 C15 Ga3 123.8(5) . .
C16 C15 Ga3 118.1(4) . .
C38 C39 C40 122.8(6) . .
C33 C32 C31 121.6(6) . .
C16 C17 C18 118.2(6) . .
O9 C9 C10 123.3(7) . .
O9 C9 C8 114.4(6) . .
C10 C9 C8 122.3(7) . .
C15 C20 C19 122.2(6) . .
C12 C13 C8 121.9(8) . .
C19 C18 C17 121.3(6) . .
C39 C38 C37 118.3(8) . .
C39 C40 C41 117.7(7) . .
C24 C25 C26 119.0(7) . .
C2 C3 C4 118.3(7) . .
C27 C26 C25 120.0(6) . .
C26 C27 C22 122.2(6) . .
C13 C12 C11 118.5(8) . .
C18 C19 C20 119.1(6) . .
C32 C33 C34 119.9(6) . .
C11 C10 C9 117.1(8) . .
O11 C23 C24 124.3(6) . .
O11 C23 C22 114.7(5) . .
C24 C23 C22 121.0(6) . .
C4 C5 C6 121.3(7) . .
C25 C24 C23 120.7(7) . .
C1 C6 C5 119.3(7) . .
C10 C11 C12 123.0(8) . .
C5 C4 C3 120.2(7) . .

loop_
_geom_bond_atom_site_label_1
_geom_bond_atom_site_label_2
_geom_bond_distance
_geom_bond_site_symmetry_2
Ga2 O1 1.843(4) .
Ga2 O7 1.862(4) .
Ga2 O4 1.904(4) .
Ga2 C8 1.938(6) .
Ga1 O2 1.860(4) .
Ga1 O1 1.870(4) .
Ga1 O3 1.927(4) .
Ga1 C1 1.946(6) .
Ga5 O2 1.852(4) .
Ga5 O6 1.867(4) .
Ga5 O4 1.911(4) 2_665
Ga5 C29 1.940(6) .
Ga4 O5 1.810(4) .
Ga4 O7 1.895(4) 2_665
Ga4 O2 1.909(4) .
Ga4 C22 1.954(6) .
Ga3 O5 1.806(4) .
Ga3 O1 1.889(4) .
Ga3 O6 1.913(4) 2_665
Ga3 C15 1.963(6) .
Ga6 O7 1.858(4) .
Ga6 O6 1.873(4) .
Ga6 O3 1.925(4) .
Ga6 C36 1.949(6) .
O7 Ga4 1.895(4) 2_665
O6 Ga3 1.913(4) 2_665
O4 Ga5 1.911(4) 2_665
O12 C30 1.361(7) .
O12 C35 1.425(7) .
C30 C29 1.415(9) .
C30 C31 1.418(8) .
O8 C2 1.384(8) .
O8 C7 1.427(8) .
O13 C37 1.390(8) .
O13 C42 1.418(8) .
C1 C2 1.389(9) .
C1 C6 1.404(9) .
O11 C23 1.385(7) .
O11 C28 1.416(8) .
C36 C37 1.381(10) .
C36 C41 1.391(9) .
O10 C16 1.383(7) .
O10 C21 1.438(8) .
C22 C23 1.395(8) .
C22 C27 1.398(8) .
C16 C17 1.387(8) .
C16 C15 1.398(9) .
O9 C9 1.360(8) .
O9 C14 1.421(8) .
C34 C33 1.385(8) .
C34 C29 1.429(8) .
C2 C3 1.391(9) .
C8 C13 1.391(8) .
C8 C9 1.420(9) .
C41 C40 1.419(8) .
C31 C32 1.401(9) .
C37 C38 1.403(9) .
C15 C20 1.367(8) .
C39 C38 1.367(11) .
C39 C40 1.376(11) .
C32 C33 1.365(9) .
C17 C18 1.400(9) .
C9 C10 1.403(10) .
C20 C19 1.400(8) .
C13 C12 1.387(11) .
C18 C19 1.347(10) .
C25 C24 1.381(9) .
C25 C26 1.392(10) .
C3 C4 1.412(10) .
C26 C27 1.375(9) .
C12 C11 1.394(12) .
C10 C11 1.373(11) .
C23 C24 1.390(9) .
C5 C4 1.355(11) .
C5 C6 1.413(10) .
